data_4085696
loop_
_publ_author_name
'Zitz, Rainer'
'Baumgartner, Judith'
'Marschner, Christoph'

_publ_section_title
;
 Metalated Oligosilanylstibines.
;
_journal_issue 8
_journal_name_full Organometallics
_journal_page_first 1431
_journal_page_last 1439
_journal_paper_doi 10.1021/om501297h
_journal_volume 34
_journal_year 2015
_chemical_formula_sum 'C40 H116 K2 O4 Sb2 Si16'
_chemical_formula_weight 1432.47
_chemical_name_systematic
;
 ?
;
_space_group_IT_number 2
_symmetry_cell_setting triclinic
_symmetry_space_group_name_Hall '-P 1'
_symmetry_space_group_name_H-M 'P -1'
_atom_sites_solution_hydrogens geom
_atom_sites_solution_primary direct
_atom_sites_solution_secondary difmap
_audit_creation_method SHELXL-97
_cell_angle_alpha 81.23(3)
_cell_angle_beta 88.03(3)
_cell_angle_gamma 85.62(3)
_cell_formula_units_Z 2
_cell_length_a 12.798(3)
_cell_length_b 13.332(3)
_cell_length_c 23.254(5)
_cell_measurement_reflns_used 21329
_cell_measurement_temperature 100(2)
_cell_measurement_theta_max 52.507
_cell_measurement_theta_min 4.831
_cell_volume 3908.8(16)
_computing_cell_refinement 'Bruker XSCANS'
_computing_data_collection 'Bruker XSCANS'
_computing_data_reduction 'Bruker SHELXTL'
_computing_molecular_graphics 'Bruker SHELXTL'
_computing_publication_material 'Bruker SHELXTL'
_computing_structure_refinement 'SHELXL-97 (Sheldrick, 1997)'
_computing_structure_solution 'SHELXS-97 (Sheldrick, 1990)'
_diffrn_ambient_temperature 100(2)
_diffrn_measured_fraction_theta_full 0.986
_diffrn_measured_fraction_theta_max 0.986
_diffrn_measurement_device_type 'SMART APEX'
_diffrn_measurement_method '\w scans'
_diffrn_radiation_monochromator graphite
_diffrn_radiation_source 'fine-focus sealed tube'
_diffrn_radiation_type MoK\a
_diffrn_radiation_wavelength 0.71073
_diffrn_reflns_av_R_equivalents 0.0176
_diffrn_reflns_av_sigmaI/netI 0.0277
_diffrn_reflns_limit_h_max 15
_diffrn_reflns_limit_h_min -15
_diffrn_reflns_limit_k_max 16
_diffrn_reflns_limit_k_min -16
_diffrn_reflns_limit_l_max 29
_diffrn_reflns_limit_l_min -29
_diffrn_reflns_number 31332
_diffrn_reflns_theta_full 26.36
_diffrn_reflns_theta_max 26.36
_diffrn_reflns_theta_min 0.89
_exptl_absorpt_coefficient_mu 1.073
_exptl_absorpt_correction_T_max 0.8644
_exptl_absorpt_correction_T_min 0.7185
_exptl_absorpt_correction_type multi-scan
_exptl_absorpt_process_details SADABS
_exptl_crystal_colour orange
_exptl_crystal_density_diffrn 1.217
_exptl_crystal_density_method 'not measured'
_exptl_crystal_description plates
_exptl_crystal_F_000 1504
_exptl_crystal_size_max 0.33
_exptl_crystal_size_mid 0.22
_exptl_crystal_size_min 0.14
_platon_squeeze_details
;
;
_refine_diff_density_max 0.772
_refine_diff_density_min -0.322
_refine_diff_density_rms 0.067
_refine_ls_extinction_method none
_refine_ls_goodness_of_fit_ref 1.089
_refine_ls_hydrogen_treatment mixed
_refine_ls_matrix_type full
_refine_ls_number_parameters 676
_refine_ls_number_reflns 15710
_refine_ls_number_restraints 0
_refine_ls_restrained_S_all 1.089
_refine_ls_R_factor_all 0.0312
_refine_ls_R_factor_gt 0.0288
_refine_ls_shift/su_max 0.003
_refine_ls_shift/su_mean 0.000
_refine_ls_structure_factor_coef Fsqd
_refine_ls_weighting_details 'calc w=1/[\s^2^(Fo^2^)+(0.0267P)^2^+2.6161P] where P=(Fo^2^+2Fc^2^)/3'
_refine_ls_weighting_scheme calc
_refine_ls_wR_factor_gt 0.0649
_refine_ls_wR_factor_ref 0.0662
_reflns_number_gt 14846
_reflns_number_total 15710
_reflns_threshold_expression >2sigma(I)
_cod_data_source_file om501297h_si_002.cif
_cod_data_source_block 6_1033j
_cod_depositor_comments
;Adding full bibliography for 4085693--4085698.cif.

 Adding full bibliography for 4085693--4085698.cif.
;
_cod_original_cell_volume 3909.0(14)
_cod_original_sg_symbol_H-M P-1
_cod_database_code 4085696

loop_
_symmetry_equiv_pos_as_xyz
'x, y, z'
'-x, -y, -z'

loop_
_atom_site_label
_atom_site_type_symbol
_atom_site_fract_x
_atom_site_fract_y
_atom_site_fract_z
_atom_site_U_iso_or_equiv
_atom_site_adp_type
_atom_site_occupancy
_atom_site_symmetry_multiplicity
_atom_site_calc_flag
_atom_site_refinement_flags
_atom_site_disorder_assembly
_atom_site_disorder_group
Sb1 Sb 0.384091(10) 0.078805(10) 0.059983(6) 0.01746(4) Uani 1 1 d . . .
Sb2 Sb 0.904013(11) 0.427032(10) 0.435293(6) 0.01855(4) Uani 1 1 d . . .
Si1 Si 0.23653(4) 0.21970(4) 0.05866(2) 0.01714(11) Uani 1 1 d . . .
Si2 Si 0.09562(4) 0.15971(4) 0.11821(2) 0.01864(12) Uani 1 1 d . . .
Si3 Si 0.16852(5) 0.03416(4) 0.19074(2) 0.01878(12) Uani 1 1 d . . .
Si4 Si 0.31939(4) -0.03960(4) 0.14941(2) 0.01738(11) Uani 1 1 d . . .
Si5 Si 0.17901(5) 0.26651(4) -0.03706(3) 0.02084(12) Uani 1 1 d . . .
Si6 Si 0.29937(5) 0.36323(5) 0.08877(3) 0.02271(13) Uani 1 1 d . . .
Si7 Si 0.45022(5) -0.07827(5) 0.21872(3) 0.02065(12) Uani 1 1 d . . .
Si8 Si 0.28308(5) -0.19156(5) 0.11784(3) 0.02203(13) Uani 1 1 d . . .
Si9 Si 0.83037(5) 0.55212(4) 0.34883(2) 0.01788(12) Uani 1 1 d . . .
Si10 Si 0.69627(5) 0.48307(4) 0.30470(3) 0.02034(12) Uani 1 1 d . . .
Si11 Si 0.63556(5) 0.35263(4) 0.37465(3) 0.01931(12) Uani 1 1 d . . .
Si12 Si 0.77799(5) 0.28803(4) 0.43319(2) 0.01820(12) Uani 1 1 d . . .
Si13 Si 0.76573(5) 0.69651(4) 0.38807(3) 0.02196(13) Uani 1 1 d . . .
Si14 Si 0.96617(5) 0.59871(5) 0.28268(3) 0.02394(13) Uani 1 1 d . . .
Si15 Si 0.71595(5) 0.22992(4) 0.52768(3) 0.02213(13) Uani 1 1 d . . .
Si16 Si 0.86912(5) 0.15132(5) 0.39706(3) 0.02617(14) Uani 1 1 d . . .
C40 C 1.3108(2) 0.1492(2) 0.44376(15) 0.0506(8) Uani 1 1 d . A .
H40A H 1.2752 0.0897 0.4369 0.076 Uiso 1 1 calc R . .
H40B H 1.3264 0.1431 0.4852 0.076 Uiso 1 1 calc R . .
H40C H 1.3762 0.1530 0.4207 0.076 Uiso 1 1 calc R . .
K1 K 0.66008(4) 0.07617(4) 0.04754(2) 0.02494(10) Uani 1 1 d . . .
K4 K 1.17771(4) 0.42437(4) 0.45449(2) 0.02616(11) Uani 1 1 d . . .
O1 O 0.67790(14) 0.26570(12) 0.07125(7) 0.0313(4) Uani 1 1 d . . .
O2 O 0.72355(12) 0.09364(12) 0.15721(7) 0.0269(3) Uani 1 1 d . . .
O3 O 1.25447(17) 0.41801(14) 0.34600(7) 0.0415(5) Uani 1 1 d . . .
O4 O 1.24568(19) 0.23757(14) 0.42744(8) 0.0486(5) Uani 1 1 d . . .
C1 C 0.02229(18) 0.26504(18) 0.15248(10) 0.0280(5) Uani 1 1 d . . .
H1A H -0.0058 0.3180 0.1218 0.042 Uiso 1 1 calc R . .
H1B H 0.0702 0.2944 0.1763 0.042 Uiso 1 1 calc R . .
H1C H -0.0355 0.2373 0.1771 0.042 Uiso 1 1 calc R . .
C2 C -0.00153(18) 0.10224(19) 0.07543(10) 0.0290(5) Uani 1 1 d . . .
H2A H -0.0599 0.0791 0.1012 0.044 Uiso 1 1 calc R . .
H2B H 0.0333 0.0443 0.0593 0.044 Uiso 1 1 calc R . .
H2C H -0.0283 0.1536 0.0436 0.044 Uiso 1 1 calc R . .
C3 C 0.20247(19) 0.09836(19) 0.25402(10) 0.0279(5) Uani 1 1 d . . .
H3A H 0.1399 0.1365 0.2671 0.042 Uiso 1 1 calc R . .
H3B H 0.2573 0.1451 0.2417 0.042 Uiso 1 1 calc R . .
H3C H 0.2278 0.0468 0.2861 0.042 Uiso 1 1 calc R . .
C4 C 0.07298(18) -0.06277(18) 0.22141(11) 0.0290(5) Uani 1 1 d . . .
H4A H 0.1089 -0.1162 0.2489 0.044 Uiso 1 1 calc R . .
H4B H 0.0457 -0.0930 0.1896 0.044 Uiso 1 1 calc R . .
H4C H 0.0149 -0.0293 0.2415 0.044 Uiso 1 1 calc R . .
C5 C 0.1551(2) 0.15024(18) -0.07005(10) 0.0284(5) Uani 1 1 d . . .
H5A H 0.1129 0.1702 -0.1049 0.043 Uiso 1 1 calc R . .
H5B H 0.1177 0.1029 -0.0417 0.043 Uiso 1 1 calc R . .
H5C H 0.2224 0.1170 -0.0808 0.043 Uiso 1 1 calc R . .
C6 C 0.0549(2) 0.3525(2) -0.04113(12) 0.0370(6) Uani 1 1 d . . .
H6A H 0.0327 0.3683 -0.0816 0.055 Uiso 1 1 calc R . .
H6B H 0.0676 0.4157 -0.0267 0.055 Uiso 1 1 calc R . .
H6C H -0.0003 0.3183 -0.0172 0.055 Uiso 1 1 calc R . .
C7 C 0.2812(2) 0.3349(2) -0.08467(10) 0.0348(6) Uani 1 1 d . . .
H7A H 0.3491 0.2959 -0.0795 0.052 Uiso 1 1 calc R . .
H7B H 0.2862 0.4025 -0.0738 0.052 Uiso 1 1 calc R . .
H7C H 0.2613 0.3418 -0.1255 0.052 Uiso 1 1 calc R . .
C8 C 0.1996(2) 0.47555(18) 0.08185(13) 0.0389(6) Uani 1 1 d . . .
H8A H 0.2327 0.5358 0.0897 0.058 Uiso 1 1 calc R . .
H8B H 0.1418 0.4612 0.1099 0.058 Uiso 1 1 calc R . .
H8C H 0.1724 0.4881 0.0423 0.058 Uiso 1 1 calc R . .
C9 C 0.41821(19) 0.40251(19) 0.04413(10) 0.0301(5) Uani 1 1 d . . .
H9A H 0.4505 0.4553 0.0611 0.045 Uiso 1 1 calc R . .
H9B H 0.3977 0.4293 0.0042 0.045 Uiso 1 1 calc R . .
H9C H 0.4686 0.3435 0.0438 0.045 Uiso 1 1 calc R . .
C10 C 0.3389(2) 0.3346(2) 0.16694(10) 0.0373(6) Uani 1 1 d . . .
H10A H 0.3867 0.2731 0.1725 0.056 Uiso 1 1 calc R . .
H10B H 0.2764 0.3238 0.1920 0.056 Uiso 1 1 calc R . .
H10C H 0.3742 0.3920 0.1771 0.056 Uiso 1 1 calc R . .
C11 C 0.48994(19) 0.03853(19) 0.24591(11) 0.0323(5) Uani 1 1 d . . .
H11A H 0.4324 0.0655 0.2693 0.049 Uiso 1 1 calc R . .
H11B H 0.5061 0.0901 0.2127 0.049 Uiso 1 1 calc R . .
H11C H 0.5521 0.0209 0.2699 0.049 Uiso 1 1 calc R . .
C12 C 0.56869(18) -0.13755(19) 0.18329(10) 0.0296(5) Uani 1 1 d . . .
H12A H 0.5873 -0.0933 0.1474 0.044 Uiso 1 1 calc R . .
H12B H 0.5530 -0.2041 0.1741 0.044 Uiso 1 1 calc R . .
H12C H 0.6275 -0.1462 0.2099 0.044 Uiso 1 1 calc R . .
C13 C 0.4070(2) -0.16872(19) 0.28402(10) 0.0329(6) Uani 1 1 d . . .
H13A H 0.4609 -0.1775 0.3136 0.049 Uiso 1 1 calc R . .
H13B H 0.3965 -0.2347 0.2723 0.049 Uiso 1 1 calc R . .
H13C H 0.3411 -0.1410 0.3001 0.049 Uiso 1 1 calc R . .
C14 C 0.4001(2) -0.2436(2) 0.07751(11) 0.0283(5) Uani 1 1 d . . .
C15 C 0.2481(2) -0.2957(2) 0.17782(12) 0.0414(7) Uani 1 1 d . . .
H15A H 0.1892 -0.2708 0.2011 0.062 Uiso 1 1 calc R . .
H15B H 0.3087 -0.3162 0.2027 0.062 Uiso 1 1 calc R . .
H15C H 0.2281 -0.3542 0.1609 0.062 Uiso 1 1 calc R . .
C16 C 0.1690(2) -0.1660(2) 0.06757(13) 0.0365(6) Uani 1 1 d . . .
C17 C 0.7442(3) 0.3463(2) 0.06067(13) 0.0470(7) Uani 1 1 d . . .
H17A H 0.7044 0.4100 0.0663 0.071 Uiso 1 1 calc R . .
H17B H 0.7720 0.3519 0.0206 0.071 Uiso 1 1 calc R . .
H17C H 0.8023 0.3332 0.0878 0.071 Uiso 1 1 calc R . .
C18 C 0.63121(19) 0.25360(19) 0.12837(10) 0.0295(5) Uani 1 1 d . . .
H18A H 0.5656 0.2189 0.1280 0.035 Uiso 1 1 calc R . .
H18B H 0.6129 0.3215 0.1396 0.035 Uiso 1 1 calc R . .
C19 C 0.70318(19) 0.19286(18) 0.17286(10) 0.0274(5) Uani 1 1 d . . .
H19A H 0.7696 0.2262 0.1734 0.033 Uiso 1 1 calc R . .
H19B H 0.6697 0.1882 0.2121 0.033 Uiso 1 1 calc R . .
C20 C 0.7874(2) 0.03015(19) 0.19861(11) 0.0324(5) Uani 1 1 d . . .
H20A H 0.8531 0.0617 0.2021 0.049 Uiso 1 1 calc R . .
H20B H 0.8028 -0.0363 0.1858 0.049 Uiso 1 1 calc R . .
H20C H 0.7505 0.0211 0.2365 0.049 Uiso 1 1 calc R . .
C21 C 0.5870(2) 0.58159(19) 0.27970(12) 0.0344(6) Uani 1 1 d . . .
H21A H 0.6157 0.6375 0.2530 0.052 Uiso 1 1 calc R . .
H21B H 0.5538 0.6080 0.3135 0.052 Uiso 1 1 calc R . .
H21C H 0.5349 0.5504 0.2596 0.052 Uiso 1 1 calc R . .
C22 C 0.7447(2) 0.42868(19) 0.23742(10) 0.0314(5) Uani 1 1 d . . .
H22A H 0.6875 0.3969 0.2218 0.047 Uiso 1 1 calc R . .
H22B H 0.8029 0.3776 0.2475 0.047 Uiso 1 1 calc R . .
H22C H 0.7687 0.4834 0.2081 0.047 Uiso 1 1 calc R . .
C23 C 0.52441(18) 0.40675(19) 0.41914(10) 0.0288(5) Uani 1 1 d . . .
H23A H 0.4688 0.4391 0.3932 0.043 Uiso 1 1 calc R . .
H23B H 0.5505 0.4574 0.4405 0.043 Uiso 1 1 calc R . .
H23C H 0.4964 0.3518 0.4468 0.043 Uiso 1 1 calc R . .
C24 C 0.58256(19) 0.25025(18) 0.33781(11) 0.0291(5) Uani 1 1 d . . .
H24A H 0.5529 0.1990 0.3673 0.044 Uiso 1 1 calc R . .
H24B H 0.6395 0.2179 0.3163 0.044 Uiso 1 1 calc R . .
H24C H 0.5278 0.2809 0.3108 0.044 Uiso 1 1 calc R . .
C25 C 0.6527(2) 0.6612(2) 0.43971(13) 0.0346(6) Uani 1 1 d . . .
C26 C 0.7160(2) 0.80806(19) 0.33437(13) 0.0415(7) Uani 1 1 d . . .
H26A H 0.6848 0.8618 0.3553 0.062 Uiso 1 1 calc R . .
H26B H 0.6630 0.7867 0.3102 0.062 Uiso 1 1 calc R . .
H26C H 0.7744 0.8340 0.3095 0.062 Uiso 1 1 calc R . .
C27 C 0.87388(19) 0.74151(18) 0.42883(11) 0.0254(5) Uani 1 1 d . . .
C28 C 0.9203(2) 0.6996(2) 0.22166(12) 0.0464(7) Uani 1 1 d . . .
H28A H 0.8954 0.7615 0.2374 0.070 Uiso 1 1 calc R . .
H28B H 0.8631 0.6755 0.2017 0.070 Uiso 1 1 calc R . .
H28C H 0.9786 0.7146 0.1940 0.070 Uiso 1 1 calc R . .
C29 C 1.07140(18) 0.64921(19) 0.32250(10) 0.0284(5) Uani 1 1 d . . .
H29A H 1.0885 0.6016 0.3579 0.043 Uiso 1 1 calc R . .
H29B H 1.0464 0.7155 0.3330 0.043 Uiso 1 1 calc R . .
H29C H 1.1342 0.6569 0.2974 0.043 Uiso 1 1 calc R . .
C30 C 1.0249(2) 0.4865(2) 0.24978(13) 0.0464(7) Uani 1 1 d . . .
H30A H 1.0895 0.5048 0.2281 0.070 Uiso 1 1 calc R . .
H30B H 0.9749 0.4668 0.2233 0.070 Uiso 1 1 calc R . .
H30C H 1.0410 0.4294 0.2808 0.070 Uiso 1 1 calc R . .
C31 C 0.6734(2) 0.33969(18) 0.56743(10) 0.0302(5) Uani 1 1 d . . .
H31A H 0.6352 0.3146 0.6033 0.045 Uiso 1 1 calc R . .
H31B H 0.6277 0.3892 0.5426 0.045 Uiso 1 1 calc R . .
H31C H 0.7353 0.3724 0.5770 0.045 Uiso 1 1 calc R . .
C32 C 0.8207(2) 0.1508(2) 0.57200(11) 0.0366(6) Uani 1 1 d . . .
H32A H 0.8833 0.1890 0.5711 0.055 Uiso 1 1 calc R . .
H32B H 0.8383 0.0878 0.5557 0.055 Uiso 1 1 calc R . .
H32C H 0.7953 0.1341 0.6123 0.055 Uiso 1 1 calc R . .
C33 C 0.6016(2) 0.14939(19) 0.52654(12) 0.0348(6) Uani 1 1 d . . .
H33A H 0.6221 0.0925 0.5054 0.052 Uiso 1 1 calc R . .
H33B H 0.5428 0.1908 0.5071 0.052 Uiso 1 1 calc R . .
H33C H 0.5804 0.1229 0.5665 0.052 Uiso 1 1 calc R . .
C34 C 0.9035(2) 0.1859(2) 0.31762(11) 0.0347(6) Uani 1 1 d . . .
H34A H 0.9401 0.2487 0.3117 0.052 Uiso 1 1 calc R . .
H34B H 0.8392 0.1962 0.2951 0.052 Uiso 1 1 calc R . .
H34C H 0.9490 0.1308 0.3047 0.052 Uiso 1 1 calc R . .
C35 C 0.7940(3) 0.0341(2) 0.40515(16) 0.0539(9) Uani 1 1 d . . .
H35A H 0.8359 -0.0199 0.3888 0.081 Uiso 1 1 calc R . .
H35B H 0.7280 0.0497 0.3844 0.081 Uiso 1 1 calc R . .
H35C H 0.7791 0.0113 0.4465 0.081 Uiso 1 1 calc R . .
C36 C 0.9943(2) 0.1168(2) 0.43725(13) 0.0471(7) Uani 1 1 d . . .
H36A H 0.9785 0.0853 0.4772 0.071 Uiso 1 1 calc R . .
H36B H 1.0312 0.1784 0.4381 0.071 Uiso 1 1 calc R . .
H36C H 1.0388 0.0688 0.4175 0.071 Uiso 1 1 calc R . .
C37 C 1.3137(2) 0.4770(2) 0.30377(11) 0.0377(6) Uani 1 1 d . A .
H37A H 1.3813 0.4401 0.2975 0.057 Uiso 1 1 calc R . .
H37B H 1.3255 0.5415 0.3171 0.057 Uiso 1 1 calc R . .
H37C H 1.2758 0.4908 0.2672 0.057 Uiso 1 1 calc R . .
C38 C 1.2596(5) 0.3171(4) 0.3283(2) 0.0333(12) Uani 0.635(9) 1 d P A 1
H38A H 1.3327 0.2867 0.3291 0.040 Uiso 0.635(9) 1 calc PR A 1
H38B H 1.2334 0.3213 0.2884 0.040 Uiso 0.635(9) 1 calc PR A 1
C39 C 1.1911(4) 0.2539(3) 0.37161(16) 0.0292(13) Uani 0.635(9) 1 d P A 1
H39A H 1.1214 0.2902 0.3757 0.035 Uiso 0.635(9) 1 calc PR A 1
H39B H 1.1812 0.1879 0.3587 0.035 Uiso 0.635(9) 1 calc PR A 1
C41 C 1.2693(7) 0.2415(6) 0.3628(3) 0.035(2) Uani 0.365(9) 1 d P A 2
H41A H 1.3445 0.2506 0.3539 0.042 Uiso 0.365(9) 1 calc PR A 2
H41B H 1.2507 0.1784 0.3493 0.042 Uiso 0.365(9) 1 calc PR A 2
C42 C 1.2038(9) 0.3297(7) 0.3353(4) 0.033(2) Uani 0.365(9) 1 d P A 2
H42A H 1.1994 0.3287 0.2930 0.040 Uiso 0.365(9) 1 calc PR A 2
H42B H 1.1320 0.3298 0.3526 0.040 Uiso 0.365(9) 1 calc PR A 2
H80 H 0.438(2) -0.191(2) 0.0561(11) 0.031(7) Uiso 1 1 d . . .
H82 H 0.381(2) -0.287(2) 0.0522(13) 0.040(8) Uiso 1 1 d . . .
H81 H 0.445(2) -0.283(2) 0.1067(13) 0.041(8) Uiso 1 1 d . . .
H84 H 0.913(2) 0.783(2) 0.4015(12) 0.032(7) Uiso 1 1 d . . .
H83 H 0.923(2) 0.688(2) 0.4458(12) 0.036(7) Uiso 1 1 d . . .
H85 H 0.848(2) 0.779(2) 0.4579(14) 0.054(9) Uiso 1 1 d . . .
H89 H 0.174(2) -0.100(2) 0.0404(13) 0.043(8) Uiso 1 1 d . . .
H90 H 0.105(3) -0.156(2) 0.0887(14) 0.055(9) Uiso 1 1 d . . .
H87 H 0.591(3) 0.665(2) 0.4191(14) 0.051(9) Uiso 1 1 d . . .
H88 H 0.662(2) 0.593(2) 0.4626(13) 0.050(9) Uiso 1 1 d . . .
H91 H 0.164(3) -0.222(3) 0.0456(15) 0.065(10) Uiso 1 1 d . . .
H86 H 0.644(2) 0.707(2) 0.4675(14) 0.056(9) Uiso 1 1 d . . .

loop_
_atom_site_aniso_label
_atom_site_aniso_U_11
_atom_site_aniso_U_22
_atom_site_aniso_U_33
_atom_site_aniso_U_23
_atom_site_aniso_U_13
_atom_site_aniso_U_12
Sb1 0.01709(7) 0.01836(7) 0.01625(7) -0.00129(5) 0.00190(5) -0.00046(5)
Sb2 0.02036(7) 0.01642(7) 0.01861(7) -0.00158(5) -0.00238(5) -0.00078(5)
Si1 0.0186(3) 0.0169(3) 0.0156(3) -0.0015(2) 0.0014(2) -0.0012(2)
Si2 0.0172(3) 0.0199(3) 0.0184(3) -0.0021(2) 0.0013(2) -0.0010(2)
Si3 0.0191(3) 0.0201(3) 0.0167(3) -0.0016(2) 0.0020(2) -0.0020(2)
Si4 0.0182(3) 0.0178(3) 0.0159(3) -0.0016(2) -0.0002(2) -0.0015(2)
Si5 0.0233(3) 0.0199(3) 0.0180(3) -0.0003(2) -0.0013(2) 0.0020(2)
Si6 0.0267(3) 0.0197(3) 0.0224(3) -0.0047(2) 0.0047(2) -0.0055(2)
Si7 0.0207(3) 0.0235(3) 0.0167(3) 0.0003(2) -0.0013(2) -0.0012(2)
Si8 0.0248(3) 0.0212(3) 0.0208(3) -0.0046(2) 0.0018(2) -0.0044(2)
Si9 0.0210(3) 0.0153(3) 0.0172(3) -0.0015(2) -0.0003(2) -0.0027(2)
Si10 0.0246(3) 0.0175(3) 0.0188(3) -0.0008(2) -0.0040(2) -0.0032(2)
Si11 0.0205(3) 0.0177(3) 0.0200(3) -0.0028(2) -0.0001(2) -0.0028(2)
Si12 0.0215(3) 0.0136(3) 0.0189(3) -0.0014(2) 0.0013(2) -0.0003(2)
Si13 0.0249(3) 0.0173(3) 0.0239(3) -0.0042(2) -0.0049(2) 0.0012(2)
Si14 0.0266(3) 0.0276(3) 0.0182(3) -0.0023(2) 0.0019(2) -0.0092(3)
Si15 0.0260(3) 0.0187(3) 0.0200(3) 0.0015(2) 0.0026(2) -0.0010(2)
Si16 0.0314(3) 0.0163(3) 0.0304(3) -0.0049(2) 0.0046(3) 0.0021(2)
C40 0.0485(18) 0.0312(15) 0.071(2) -0.0107(14) 0.0134(16) 0.0032(13)
K1 0.0267(2) 0.0274(2) 0.0222(2) -0.00808(19) -0.00030(19) -0.0028(2)
K4 0.0293(3) 0.0282(3) 0.0218(2) -0.00771(19) 0.00005(19) 0.0005(2)
O1 0.0411(10) 0.0262(9) 0.0275(9) -0.0044(7) -0.0033(7) -0.0064(7)
O2 0.0284(8) 0.0285(8) 0.0243(8) -0.0062(7) -0.0052(7) 0.0014(7)
O3 0.0661(13) 0.0372(10) 0.0232(9) -0.0046(8) 0.0058(9) -0.0191(9)
O4 0.0924(17) 0.0266(9) 0.0270(10) -0.0069(8) -0.0134(10) 0.0054(10)
C1 0.0242(12) 0.0279(12) 0.0309(12) -0.0048(10) 0.0071(10) 0.0018(9)
C2 0.0238(12) 0.0361(13) 0.0271(12) -0.0019(10) -0.0008(9) -0.0073(10)
C3 0.0296(12) 0.0353(13) 0.0196(11) -0.0090(10) 0.0002(9) 0.0023(10)
C4 0.0237(12) 0.0274(12) 0.0332(13) 0.0040(10) 0.0070(10) -0.0049(9)
C5 0.0366(13) 0.0279(12) 0.0213(11) -0.0042(9) -0.0066(10) -0.0019(10)
C6 0.0354(14) 0.0367(14) 0.0369(14) -0.0055(11) -0.0094(11) 0.0134(11)
C7 0.0444(15) 0.0374(14) 0.0219(12) 0.0014(10) 0.0010(11) -0.0125(12)
C8 0.0439(16) 0.0206(12) 0.0515(17) -0.0058(11) 0.0084(13) -0.0018(11)
C9 0.0310(13) 0.0311(13) 0.0283(12) -0.0014(10) 0.0036(10) -0.0104(10)
C10 0.0477(16) 0.0450(15) 0.0234(12) -0.0113(11) 0.0038(11) -0.0187(13)
C11 0.0280(12) 0.0369(14) 0.0344(13) -0.0104(11) -0.0070(10) -0.0044(10)
C12 0.0234(12) 0.0353(13) 0.0284(12) -0.0016(10) -0.0016(10) 0.0030(10)
C13 0.0329(13) 0.0373(14) 0.0243(12) 0.0075(10) -0.0016(10) 0.0007(11)
C14 0.0310(13) 0.0279(13) 0.0268(12) -0.0087(10) -0.0021(10) 0.0024(11)
C15 0.0611(18) 0.0269(13) 0.0381(15) -0.0061(11) 0.0138(13) -0.0184(12)
C16 0.0268(13) 0.0452(16) 0.0425(16) -0.0218(14) -0.0054(12) -0.0021(12)
C17 0.063(2) 0.0346(15) 0.0435(16) 0.0010(12) -0.0027(14) -0.0157(14)
C18 0.0297(12) 0.0299(13) 0.0303(12) -0.0101(10) -0.0014(10) 0.0008(10)
C19 0.0285(12) 0.0297(12) 0.0258(12) -0.0090(10) -0.0010(10) -0.0040(10)
C20 0.0321(13) 0.0357(14) 0.0278(13) -0.0004(10) -0.0053(10) 0.0003(11)
C21 0.0330(13) 0.0273(12) 0.0407(15) 0.0039(11) -0.0142(11) -0.0002(10)
C22 0.0438(15) 0.0315(13) 0.0215(12) -0.0075(10) -0.0010(10) -0.0118(11)
C23 0.0246(12) 0.0321(13) 0.0292(12) -0.0061(10) 0.0018(10) 0.0033(10)
C24 0.0292(12) 0.0263(12) 0.0344(13) -0.0096(10) -0.0005(10) -0.0095(10)
C25 0.0237(13) 0.0413(16) 0.0421(15) -0.0185(13) 0.0045(11) -0.0016(11)
C26 0.0551(17) 0.0212(12) 0.0481(16) -0.0030(11) -0.0249(14) 0.0049(12)
C27 0.0289(12) 0.0223(11) 0.0258(12) -0.0062(10) -0.0016(10) -0.0028(10)
C28 0.0478(17) 0.0600(19) 0.0284(14) 0.0153(13) -0.0088(12) -0.0258(14)
C29 0.0264(12) 0.0356(13) 0.0239(12) -0.0035(10) 0.0025(9) -0.0099(10)
C30 0.0427(16) 0.0535(18) 0.0503(17) -0.0291(14) 0.0201(13) -0.0168(14)
C31 0.0379(14) 0.0291(12) 0.0232(12) -0.0041(10) 0.0065(10) -0.0020(10)
C32 0.0408(15) 0.0375(14) 0.0263(13) 0.0078(11) 0.0009(11) 0.0050(12)
C33 0.0358(14) 0.0300(13) 0.0375(14) 0.0000(11) 0.0080(11) -0.0101(11)
C34 0.0353(14) 0.0379(14) 0.0317(13) -0.0120(11) 0.0075(11) 0.0019(11)
C35 0.066(2) 0.0200(13) 0.077(2) -0.0133(14) 0.0226(18) -0.0079(13)
C36 0.0468(17) 0.0400(16) 0.0508(17) -0.0065(13) -0.0091(14) 0.0228(13)
C37 0.0404(15) 0.0416(15) 0.0284(13) 0.0002(11) 0.0051(11) 0.0004(12)
C38 0.040(3) 0.035(3) 0.026(2) -0.0085(18) 0.004(2) -0.001(2)
C39 0.037(3) 0.032(2) 0.0206(19) -0.0103(16) 0.0022(17) -0.0048(17)
C41 0.043(6) 0.036(4) 0.027(4) -0.014(3) 0.008(3) -0.003(3)
C42 0.041(5) 0.033(4) 0.027(4) -0.005(3) -0.005(4) -0.013(4)

loop_
_atom_type_symbol
_atom_type_description
_atom_type_scat_dispersion_real
_atom_type_scat_dispersion_imag
_atom_type_scat_source
C C 0.0033 0.0016 'International Tables Vol C Tables 4.2.6.8 and 6.1.1.4'
H H 0.0000 0.0000 'International Tables Vol C Tables 4.2.6.8 and 6.1.1.4'
O O 0.0106 0.0060 'International Tables Vol C Tables 4.2.6.8 and 6.1.1.4'
Si Si 0.0817 0.0704 'International Tables Vol C Tables 4.2.6.8 and 6.1.1.4'
K K 0.2009 0.2494 'International Tables Vol C Tables 4.2.6.8 and 6.1.1.4'
Sb Sb -0.5866 1.5461 'International Tables Vol C Tables 4.2.6.8 and 6.1.1.4'

loop_
_geom_angle_atom_site_label_1
_geom_angle_atom_site_label_2
_geom_angle_atom_site_label_3
_geom_angle
_geom_angle_site_symmetry_1
_geom_angle_site_symmetry_3
Si1 Sb1 Si4 97.78(3) . .
Si1 Sb1 K1 134.08(2) . .
Si4 Sb1 K1 113.24(3) . .
Si1 Sb1 K1 109.65(3) . 2_655
Si4 Sb1 K1 98.14(2) . 2_655
K1 Sb1 K1 98.91(3) . 2_655
Si12 Sb2 Si9 97.68(3) . .
Si12 Sb2 K4 133.69(2) . .
Si9 Sb2 K4 115.70(3) . .
Si12 Sb2 K4 109.85(3) . 2_766
Si9 Sb2 K4 96.96(3) . 2_766
K4 Sb2 K4 97.50(3) . 2_766
Si6 Si1 Si5 107.88(4) . .
Si6 Si1 Si2 111.44(4) . .
Si5 Si1 Si2 108.94(4) . .
Si6 Si1 Sb1 109.91(3) . .
Si5 Si1 Sb1 108.87(4) . .
Si2 Si1 Sb1 109.74(3) . .
C1 Si2 C2 107.69(11) . .
C1 Si2 Si1 111.69(8) . .
C2 Si2 Si1 111.36(8) . .
C1 Si2 Si3 110.18(8) . .
C2 Si2 Si3 109.67(8) . .
Si1 Si2 Si3 106.26(4) . .
C3 Si3 C4 105.57(11) . .
C3 Si3 Si4 111.00(8) . .
C4 Si3 Si4 112.62(8) . .
C3 Si3 Si2 108.05(8) . .
C4 Si3 Si2 112.88(8) . .
Si4 Si3 Si2 106.70(4) . .
Si7 Si4 Si8 107.71(4) . .
Si7 Si4 Si3 110.01(4) . .
Si8 Si4 Si3 110.39(4) . .
Si7 Si4 Sb1 110.82(3) . .
Si8 Si4 Sb1 107.07(3) . .
Si3 Si4 Sb1 110.76(4) . .
C5 Si5 C7 106.53(12) . .
C5 Si5 C6 108.56(12) . .
C7 Si5 C6 107.64(13) . .
C5 Si5 Si1 110.33(8) . .
C7 Si5 Si1 111.19(9) . .
C6 Si5 Si1 112.37(9) . .
C9 Si6 C10 107.52(12) . .
C9 Si6 C8 107.82(12) . .
C10 Si6 C8 107.65(13) . .
C9 Si6 Si1 110.18(8) . .
C10 Si6 Si1 110.66(9) . .
C8 Si6 Si1 112.81(9) . .
C11 Si7 C12 107.90(12) . .
C11 Si7 C13 107.31(12) . .
C12 Si7 C13 109.46(12) . .
C11 Si7 Si4 111.98(9) . .
C12 Si7 Si4 108.09(8) . .
C13 Si7 Si4 112.00(9) . .
C16 Si8 C15 107.08(14) . .
C16 Si8 C14 108.94(12) . .
C15 Si8 C14 106.62(13) . .
C16 Si8 Si4 109.08(10) . .
C15 Si8 Si4 114.54(9) . .
C14 Si8 Si4 110.39(9) . .
Si13 Si9 Si14 108.09(4) . .
Si13 Si9 Si10 110.70(4) . .
Si14 Si9 Si10 111.76(4) . .
Si13 Si9 Sb2 105.29(3) . .
Si14 Si9 Sb2 109.65(4) . .
Si10 Si9 Sb2 111.11(3) . .
C21 Si10 C22 105.55(12) . .
C21 Si10 Si9 112.21(9) . .
C22 Si10 Si9 112.08(9) . .
C21 Si10 Si11 111.40(9) . .
C22 Si10 Si11 109.64(8) . .
Si9 Si10 Si11 106.03(4) . .
C23 Si11 C24 107.63(11) . .
C23 Si11 Si12 111.14(8) . .
C24 Si11 Si12 111.50(8) . .
C23 Si11 Si10 109.38(8) . .
C24 Si11 Si10 110.37(8) . .
Si12 Si11 Si10 106.84(4) . .
Si16 Si12 Si11 110.93(4) . .
Si16 Si12 Si15 108.25(4) . .
Si11 Si12 Si15 109.17(4) . .
Si16 Si12 Sb2 108.48(3) . .
Si11 Si12 Sb2 109.70(3) . .
Si15 Si12 Sb2 110.30(4) . .
C26 Si13 C27 106.78(12) . .
C26 Si13 C25 106.79(14) . .
C27 Si13 C25 109.83(12) . .
C26 Si13 Si9 115.94(10) . .
C27 Si13 Si9 108.75(8) . .
C25 Si13 Si9 108.64(10) . .
C26 Si13 K4 150.11(9) . 2_766
C27 Si13 K4 59.59(8) . 2_766
C25 Si13 K4 60.67(10) . 2_766
Si9 Si13 K4 93.94(3) . 2_766
C28 Si14 C30 107.82(15) . .
C28 Si14 C29 108.67(12) . .
C30 Si14 C29 108.46(13) . .
C28 Si14 Si9 112.04(10) . .
C30 Si14 Si9 111.18(10) . .
C29 Si14 Si9 108.59(8) . .
C32 Si15 C33 107.55(12) . .
C32 Si15 C31 106.83(12) . .
C33 Si15 C31 108.43(12) . .
C32 Si15 Si12 111.29(9) . .
C33 Si15 Si12 111.51(9) . .
C31 Si15 Si12 111.03(8) . .
C36 Si16 C35 107.51(15) . .
C36 Si16 C34 107.94(13) . .
C35 Si16 C34 107.47(14) . .
C36 Si16 Si12 109.31(10) . .
C35 Si16 Si12 113.46(10) . .
C34 Si16 Si12 110.96(9) . .
O1 K1 O2 62.90(6) . .
O1 K1 C14 72.61(6) . 2_655
O2 K1 C14 135.48(6) . 2_655
O1 K1 C16 80.40(7) . 2_655
O2 K1 C16 115.49(6) . 2_655
C14 K1 C16 52.05(7) 2_655 2_655
O1 K1 Sb1 97.17(5) . .
O2 K1 Sb1 104.67(5) . .
C14 K1 Sb1 81.60(5) 2_655 .
C16 K1 Sb1 132.41(5) 2_655 .
O1 K1 Sb1 146.88(4) . 2_655
O2 K1 Sb1 149.74(4) . 2_655
C14 K1 Sb1 74.43(5) 2_655 2_655
C16 K1 Sb1 76.94(5) 2_655 2_655
Sb1 K1 Sb1 81.09(3) . 2_655
O3 K4 O4 63.03(6) . .
O3 K4 C27 136.98(6) . 2_766
O4 K4 C27 74.06(6) . 2_766
O3 K4 C25 114.83(7) . 2_766
O4 K4 C25 78.02(7) . 2_766
C27 K4 C25 55.32(7) 2_766 2_766
O3 K4 Sb2 102.21(5) . .
O4 K4 Sb2 101.67(6) . .
C27 K4 Sb2 82.84(5) 2_766 .
C25 K4 Sb2 136.97(5) 2_766 .
O3 K4 Sb2 148.28(4) . 2_766
O4 K4 Sb2 147.48(4) . 2_766
C27 K4 Sb2 74.53(5) 2_766 2_766
C25 K4 Sb2 77.40(5) 2_766 2_766
Sb2 K4 Sb2 82.50(3) . 2_766
O3 K4 Si13 139.84(5) . 2_766
O4 K4 Si13 84.77(5) . 2_766
C27 K4 Si13 29.46(4) 2_766 2_766
C25 K4 Si13 29.48(5) 2_766 2_766
Sb2 K4 Si13 107.62(3) . 2_766
Sb2 K4 Si13 63.53(2) 2_766 2_766
C17 O1 C18 113.4(2) . .
C17 O1 K1 141.46(17) . .
C18 O1 K1 98.48(13) . .
C20 O2 C19 111.27(18) . .
C20 O2 K1 133.53(14) . .
C19 O2 K1 114.30(13) . .
C37 O3 C42 123.6(4) . .
C37 O3 C38 105.3(3) . .
C42 O3 C38 29.5(4) . .
C37 O3 K4 138.53(16) . .
C42 O3 K4 97.6(4) . .
C38 O3 K4 114.4(2) . .
C40 O4 C39 120.7(3) . .
C40 O4 C41 94.6(4) . .
C39 O4 C41 39.9(3) . .
C40 O4 K4 145.30(18) . .
C39 O4 K4 93.73(18) . .
C41 O4 K4 111.8(3) . .
Si8 C14 K1 91.60(10) . 2_655
Si8 C16 K1 89.66(10) . 2_655
O1 C18 C19 112.13(19) . .
O2 C19 C18 107.87(18) . .
Si13 C25 K4 89.85(10) . 2_766
Si13 C27 K4 90.95(9) . 2_766
O3 C38 C39 105.9(4) . .
O4 C39 C38 106.5(4) . .
C42 C41 O4 104.5(7) . .
O3 C42 C41 105.7(7) . .

loop_
_geom_bond_atom_site_label_1
_geom_bond_atom_site_label_2
_geom_bond_distance
_geom_bond_site_symmetry_2
Sb1 Si1 2.5576(10) .
Sb1 Si4 2.5657(10) .
Sb1 K1 3.5320(9) .
Sb1 K1 3.5624(11) 2_655
Sb2 Si12 2.5549(9) .
Sb2 Si9 2.5653(11) .
Sb2 K4 3.5431(9) .
Sb2 K4 3.5546(11) 2_766
Si1 Si6 2.3411(10) .
Si1 Si5 2.3464(10) .
Si1 Si2 2.3495(11) .
Si2 C1 1.891(2) .
Si2 C2 1.894(2) .
Si2 Si3 2.3508(12) .
Si3 C3 1.890(2) .
Si3 C4 1.890(2) .
Si3 Si4 2.3432(11) .
Si4 Si7 2.3383(11) .
Si4 Si8 2.3409(10) .
Si5 C5 1.880(2) .
Si5 C7 1.882(3) .
Si5 C6 1.883(3) .
Si6 C9 1.874(2) .
Si6 C10 1.878(3) .
Si6 C8 1.883(3) .
Si7 C11 1.878(2) .
Si7 C12 1.879(2) .
Si7 C13 1.885(2) .
Si8 C16 1.880(3) .
Si8 C15 1.880(3) .
Si8 C14 1.884(3) .
Si9 Si13 2.3373(10) .
Si9 Si14 2.3373(11) .
Si9 Si10 2.3444(10) .
Si10 C21 1.887(2) .
Si10 C22 1.889(2) .
Si10 Si11 2.3519(11) .
Si11 C23 1.893(2) .
Si11 C24 1.896(2) .
Si11 Si12 2.3433(11) .
Si12 Si16 2.3373(11) .
Si12 Si15 2.3482(11) .
Si13 C26 1.876(3) .
Si13 C27 1.888(2) .
Si13 C25 1.889(3) .
Si13 K4 3.8382(14) 2_766
Si14 C28 1.877(3) .
Si14 C30 1.878(3) .
Si14 C29 1.881(2) .
Si15 C32 1.877(3) .
Si15 C33 1.883(3) .
Si15 C31 1.884(2) .
Si16 C36 1.874(3) .
Si16 C35 1.878(3) .
Si16 C34 1.880(3) .
C40 O4 1.400(3) .
K1 O1 2.6948(18) .
K1 O2 2.7513(17) .
K1 C14 3.457(3) 2_655
K1 C16 3.522(3) 2_655
K1 Sb1 3.5624(11) 2_655
K4 O3 2.6867(19) .
K4 O4 2.732(2) .
K4 C27 3.311(3) 2_766
K4 C25 3.346(3) 2_766
K4 Sb2 3.5547(11) 2_766
K4 Si13 3.8382(14) 2_766
O1 C17 1.407(3) .
O1 C18 1.429(3) .
O2 C20 1.418(3) .
O2 C19 1.427(3) .
O3 C37 1.401(3) .
O3 C42 1.444(8) .
O3 C38 1.463(5) .
O4 C39 1.475(4) .
O4 C41 1.516(7) .
C14 K1 3.457(3) 2_655
C16 K1 3.522(3) 2_655
C18 C19 1.507(3) .
C25 K4 3.346(3) 2_766
C27 K4 3.311(3) 2_766
C38 C39 1.513(8) .
C41 C42 1.467(14) .

loop_
_geom_torsion_atom_site_label_1
_geom_torsion_atom_site_label_2
_geom_torsion_atom_site_label_3
_geom_torsion_atom_site_label_4
_geom_torsion
_geom_torsion_site_symmetry_1
_geom_torsion_site_symmetry_4
Si4 Sb1 Si1 Si6 107.65(4) . .
K1 Sb1 Si1 Si6 -25.71(4) . .
K1 Sb1 Si1 Si6 -150.79(3) 2_655 .
Si4 Sb1 Si1 Si5 -134.38(3) . .
K1 Sb1 Si1 Si5 92.26(4) . .
K1 Sb1 Si1 Si5 -32.82(3) 2_655 .
Si4 Sb1 Si1 Si2 -15.24(3) . .
K1 Sb1 Si1 Si2 -148.60(3) . .
K1 Sb1 Si1 Si2 86.33(3) 2_655 .
Si6 Si1 Si2 C1 26.76(9) . .
Si5 Si1 Si2 C1 -92.15(9) . .
Sb1 Si1 Si2 C1 148.74(9) . .
Si6 Si1 Si2 C2 147.21(9) . .
Si5 Si1 Si2 C2 28.29(9) . .
Sb1 Si1 Si2 C2 -90.81(9) . .
Si6 Si1 Si2 Si3 -93.42(4) . .
Si5 Si1 Si2 Si3 147.66(3) . .
Sb1 Si1 Si2 Si3 28.56(4) . .
C1 Si2 Si3 C3 -31.57(12) . .
C2 Si2 Si3 C3 -149.93(11) . .
Si1 Si2 Si3 C3 89.59(9) . .
C1 Si2 Si3 C4 84.78(12) . .
C2 Si2 Si3 C4 -33.59(12) . .
Si1 Si2 Si3 C4 -154.06(9) . .
C1 Si2 Si3 Si4 -150.99(8) . .
C2 Si2 Si3 Si4 90.64(9) . .
Si1 Si2 Si3 Si4 -29.83(4) . .
C3 Si3 Si4 Si7 25.63(9) . .
C4 Si3 Si4 Si7 -92.49(10) . .
Si2 Si3 Si4 Si7 143.12(3) . .
C3 Si3 Si4 Si8 144.36(9) . .
C4 Si3 Si4 Si8 26.24(9) . .
Si2 Si3 Si4 Si8 -98.14(4) . .
C3 Si3 Si4 Sb1 -97.23(9) . .
C4 Si3 Si4 Sb1 144.65(9) . .
Si2 Si3 Si4 Sb1 20.26(4) . .
Si1 Sb1 Si4 Si7 -125.56(3) . .
K1 Sb1 Si4 Si7 19.80(3) . .
K1 Sb1 Si4 Si7 123.20(3) 2_655 .
Si1 Sb1 Si4 Si8 117.23(3) . .
K1 Sb1 Si4 Si8 -97.41(4) . .
K1 Sb1 Si4 Si8 5.99(3) 2_655 .
Si1 Sb1 Si4 Si3 -3.17(3) . .
K1 Sb1 Si4 Si3 142.19(3) . .
K1 Sb1 Si4 Si3 -114.41(3) 2_655 .
Si6 Si1 Si5 C5 167.61(9) . .
Si2 Si1 Si5 C5 -71.28(10) . .
Sb1 Si1 Si5 C5 48.37(9) . .
Si6 Si1 Si5 C7 49.63(10) . .
Si2 Si1 Si5 C7 170.74(9) . .
Sb1 Si1 Si5 C7 -69.61(10) . .
Si6 Si1 Si5 C6 -71.10(11) . .
Si2 Si1 Si5 C6 50.02(10) . .
Sb1 Si1 Si5 C6 169.67(10) . .
Si5 Si1 Si6 C9 -64.99(9) . .
Si2 Si1 Si6 C9 175.47(9) . .
Sb1 Si1 Si6 C9 53.58(9) . .
Si5 Si1 Si6 C10 176.24(10) . .
Si2 Si1 Si6 C10 56.69(10) . .
Sb1 Si1 Si6 C10 -65.19(10) . .
Si5 Si1 Si6 C8 55.56(10) . .
Si2 Si1 Si6 C8 -63.98(10) . .
Sb1 Si1 Si6 C8 174.13(10) . .
Si8 Si4 Si7 C11 178.11(9) . .
Si3 Si4 Si7 C11 -61.53(10) . .
Sb1 Si4 Si7 C11 61.30(10) . .
Si8 Si4 Si7 C12 59.39(9) . .
Si3 Si4 Si7 C12 179.75(9) . .
Sb1 Si4 Si7 C12 -57.42(9) . .
Si8 Si4 Si7 C13 -61.28(10) . .
Si3 Si4 Si7 C13 59.08(10) . .
Sb1 Si4 Si7 C13 -178.09(9) . .
Si7 Si4 Si8 C16 174.43(10) . .
Si3 Si4 Si8 C16 54.31(11) . .
Sb1 Si4 Si8 C16 -66.33(11) . .
Si7 Si4 Si8 C15 54.46(12) . .
Si3 Si4 Si8 C15 -65.67(12) . .
Sb1 Si4 Si8 C15 173.69(11) . .
Si7 Si4 Si8 C14 -65.89(9) . .
Si3 Si4 Si8 C14 173.98(9) . .
Sb1 Si4 Si8 C14 53.34(9) . .
Si12 Sb2 Si9 Si13 116.07(3) . .
K4 Sb2 Si9 Si13 -96.96(4) . .
K4 Sb2 Si9 Si13 4.86(3) 2_766 .
Si12 Sb2 Si9 Si14 -127.87(3) . .
K4 Sb2 Si9 Si14 19.11(3) . .
K4 Sb2 Si9 Si14 120.93(3) 2_766 .
Si12 Sb2 Si9 Si10 -3.82(3) . .
K4 Sb2 Si9 Si10 143.15(3) . .
K4 Sb2 Si9 Si10 -115.03(3) 2_766 .
Si13 Si9 Si10 C21 25.74(10) . .
Si14 Si9 Si10 C21 -94.80(10) . .
Sb2 Si9 Si10 C21 142.37(10) . .
Si13 Si9 Si10 C22 144.31(9) . .
Si14 Si9 Si10 C22 23.77(9) . .
Sb2 Si9 Si10 C22 -99.07(9) . .
Si13 Si9 Si10 Si11 -96.08(4) . .
Si14 Si9 Si10 Si11 143.37(4) . .
Sb2 Si9 Si10 Si11 20.54(4) . .
C21 Si10 Si11 C23 -31.69(13) . .
C22 Si10 Si11 C23 -148.16(12) . .
Si9 Si10 Si11 C23 90.65(9) . .
C21 Si10 Si11 C24 86.53(13) . .
C22 Si10 Si11 C24 -29.93(12) . .
Si9 Si10 Si11 C24 -151.13(9) . .
C21 Si10 Si11 Si12 -152.09(9) . .
C22 Si10 Si11 Si12 91.45(10) . .
Si9 Si10 Si11 Si12 -29.75(4) . .
C23 Si11 Si12 Si16 149.12(9) . .
C24 Si11 Si12 Si16 29.04(9) . .
Si10 Si11 Si12 Si16 -91.63(4) . .
C23 Si11 Si12 Si15 29.92(9) . .
C24 Si11 Si12 Si15 -90.16(9) . .
Si10 Si11 Si12 Si15 149.17(3) . .
C23 Si11 Si12 Sb2 -91.06(9) . .
C24 Si11 Si12 Sb2 148.86(8) . .
Si10 Si11 Si12 Sb2 28.20(4) . .
Si9 Sb2 Si12 Si16 106.75(4) . .
K4 Sb2 Si12 Si16 -30.47(4) . .
K4 Sb2 Si12 Si16 -152.95(3) 2_766 .
Si9 Sb2 Si12 Si11 -14.55(3) . .
K4 Sb2 Si12 Si11 -151.78(3) . .
K4 Sb2 Si12 Si11 85.74(3) 2_766 .
Si9 Sb2 Si12 Si15 -134.84(3) . .
K4 Sb2 Si12 Si15 87.93(4) . .
K4 Sb2 Si12 Si15 -34.54(3) 2_766 .
Si14 Si9 Si13 C26 57.85(12) . .
Si10 Si9 Si13 C26 -64.86(12) . .
Sb2 Si9 Si13 C26 174.98(11) . .
Si14 Si9 Si13 C27 -62.43(9) . .
Si10 Si9 Si13 C27 174.86(9) . .
Sb2 Si9 Si13 C27 54.70(9) . .
Si14 Si9 Si13 C25 178.06(10) . .
Si10 Si9 Si13 C25 55.35(11) . .
Sb2 Si9 Si13 C25 -64.81(11) . .
Si14 Si9 Si13 K4 -121.61(3) . 2_766
Si10 Si9 Si13 K4 115.69(4) . 2_766
Sb2 Si9 Si13 K4 -4.48(2) . 2_766
Si13 Si9 Si14 C28 -60.33(11) . .
Si10 Si9 Si14 C28 61.72(11) . .
Sb2 Si9 Si14 C28 -174.61(11) . .
Si13 Si9 Si14 C30 178.95(11) . .
Si10 Si9 Si14 C30 -58.99(12) . .
Sb2 Si9 Si14 C30 64.67(12) . .
Si13 Si9 Si14 C29 59.70(9) . .
Si10 Si9 Si14 C29 -178.24(9) . .
Sb2 Si9 Si14 C29 -54.58(9) . .
Si16 Si12 Si15 C32 46.10(11) . .
Si11 Si12 Si15 C32 166.95(10) . .
Sb2 Si12 Si15 C32 -72.44(10) . .
Si16 Si12 Si15 C33 -74.00(10) . .
Si11 Si12 Si15 C33 46.85(10) . .
Sb2 Si12 Si15 C33 167.46(9) . .
Si16 Si12 Si15 C31 164.96(9) . .
Si11 Si12 Si15 C31 -74.19(10) . .
Sb2 Si12 Si15 C31 46.41(10) . .
Si11 Si12 Si16 C36 170.37(11) . .
Si15 Si12 Si16 C36 -69.88(12) . .
Sb2 Si12 Si16 C36 49.82(12) . .
Si11 Si12 Si16 C35 -69.66(13) . .
Si15 Si12 Si16 C35 50.09(14) . .
Sb2 Si12 Si16 C35 169.79(13) . .
Si11 Si12 Si16 C34 51.45(10) . .
Si15 Si12 Si16 C34 171.20(10) . .
Sb2 Si12 Si16 C34 -69.10(10) . .
Si1 Sb1 K1 O1 17.86(4) . .
Si4 Sb1 K1 O1 -110.52(4) . .
K1 Sb1 K1 O1 146.58(4) 2_655 .
Si1 Sb1 K1 O2 81.65(5) . .
Si4 Sb1 K1 O2 -46.73(4) . .
K1 Sb1 K1 O2 -149.63(4) 2_655 .
Si1 Sb1 K1 C14 -53.30(5) . 2_655
Si4 Sb1 K1 C14 178.33(4) . 2_655
K1 Sb1 K1 C14 75.43(5) 2_655 2_655
Si1 Sb1 K1 C16 -65.67(7) . 2_655
Si4 Sb1 K1 C16 165.95(7) . 2_655
K1 Sb1 K1 C16 63.05(7) 2_655 2_655
Si1 Sb1 K1 Sb1 -128.73(3) . 2_655
Si4 Sb1 K1 Sb1 102.90(2) . 2_655
K1 Sb1 K1 Sb1 0.0 2_655 2_655
Si12 Sb2 K4 O3 85.02(6) . .
Si9 Sb2 K4 O3 -46.66(5) . .
K4 Sb2 K4 O3 -148.14(5) 2_766 .
Si12 Sb2 K4 O4 20.43(5) . .
Si9 Sb2 K4 O4 -111.24(5) . .
K4 Sb2 K4 O4 147.27(5) 2_766 .
Si12 Sb2 K4 C27 -51.60(5) . 2_766
Si9 Sb2 K4 C27 176.73(4) . 2_766
K4 Sb2 K4 C27 75.24(5) 2_766 2_766
Si12 Sb2 K4 C25 -64.45(8) . 2_766
Si9 Sb2 K4 C25 163.87(7) . 2_766
K4 Sb2 K4 C25 62.39(7) 2_766 2_766
Si12 Sb2 K4 Sb2 -126.84(3) . 2_766
Si9 Sb2 K4 Sb2 101.48(2) . 2_766
K4 Sb2 K4 Sb2 0.0 2_766 2_766
Si12 Sb2 K4 Si13 -67.73(4) . 2_766
Si9 Sb2 K4 Si13 160.59(2) . 2_766
K4 Sb2 K4 Si13 59.11(2) 2_766 2_766
O2 K1 O1 C17 103.7(3) . .
C14 K1 O1 C17 -74.6(3) 2_655 .
C16 K1 O1 C17 -21.5(3) 2_655 .
Sb1 K1 O1 C17 -153.4(3) . .
Sb1 K1 O1 C17 -68.8(3) 2_655 .
O2 K1 O1 C18 -42.58(12) . .
C14 K1 O1 C18 139.10(14) 2_655 .
C16 K1 O1 C18 -167.81(14) 2_655 .
Sb1 K1 O1 C18 60.26(13) . .
Sb1 K1 O1 C18 144.93(11) 2_655 .
O1 K1 O2 C20 -150.9(2) . .
C14 K1 O2 C20 -148.60(19) 2_655 .
C16 K1 O2 C20 -87.7(2) 2_655 .
Sb1 K1 O2 C20 118.48(19) . .
Sb1 K1 O2 C20 21.0(2) 2_655 .
O1 K1 O2 C19 17.01(14) . .
C14 K1 O2 C19 19.31(17) 2_655 .
C16 K1 O2 C19 80.18(15) 2_655 .
Sb1 K1 O2 C19 -73.61(14) . .
Sb1 K1 O2 C19 -171.14(11) 2_655 .
O4 K4 O3 C37 -143.9(3) . .
C27 K4 O3 C37 -148.3(2) 2_766 .
C25 K4 O3 C37 -83.3(3) 2_766 .
Sb2 K4 O3 C37 119.1(2) . .
Sb2 K4 O3 C37 23.6(3) 2_766 .
Si13 K4 O3 C37 -103.4(2) 2_766 .
O4 K4 O3 C42 43.0(5) . .
C27 K4 O3 C42 38.6(5) 2_766 .
C25 K4 O3 C42 103.6(5) 2_766 .
Sb2 K4 O3 C42 -54.0(5) . .
Sb2 K4 O3 C42 -149.5(5) 2_766 .
Si13 K4 O3 C42 83.4(5) 2_766 .
O4 K4 O3 C38 17.7(3) . .
C27 K4 O3 C38 13.2(3) 2_766 .
C25 K4 O3 C38 78.2(3) 2_766 .
Sb2 K4 O3 C38 -79.3(3) . .
Sb2 K4 O3 C38 -174.8(3) 2_766 .
Si13 K4 O3 C38 58.1(3) 2_766 .
O3 K4 O4 C40 126.9(3) . .
C27 K4 O4 C40 -56.2(3) 2_766 .
C25 K4 O4 C40 0.8(3) 2_766 .
Sb2 K4 O4 C40 -135.2(3) . .
Sb2 K4 O4 C40 -40.8(4) 2_766 .
Si13 K4 O4 C40 -28.2(3) 2_766 .
O3 K4 O4 C39 -46.5(2) . .
C27 K4 O4 C39 130.3(2) 2_766 .
C25 K4 O4 C39 -172.7(2) 2_766 .
Sb2 K4 O4 C39 51.3(2) . .
Sb2 K4 O4 C39 145.71(18) 2_766 .
Si13 K4 O4 C39 158.3(2) 2_766 .
O3 K4 O4 C41 -9.9(4) . .
C27 K4 O4 C41 167.0(4) 2_766 .
C25 K4 O4 C41 -136.0(4) 2_766 .
Sb2 K4 O4 C41 88.0(4) . .
Sb2 K4 O4 C41 -177.6(4) 2_766 .
Si13 K4 O4 C41 -165.0(4) 2_766 .
C16 Si8 C14 K1 40.06(13) . 2_655
C15 Si8 C14 K1 155.31(10) . 2_655
Si4 Si8 C14 K1 -79.70(7) . 2_655
C15 Si8 C16 K1 -154.10(9) . 2_655
C14 Si8 C16 K1 -39.15(12) . 2_655
Si4 Si8 C16 K1 81.42(7) . 2_655
C17 O1 C18 C19 -83.0(3) . .
K1 O1 C18 C19 74.85(19) . .
C20 O2 C19 C18 -177.45(19) . .
K1 O2 C19 C18 11.9(2) . .
O1 C18 C19 O2 -62.0(2) . .
C26 Si13 C25 K4 -150.37(9) . 2_766
C27 Si13 C25 K4 -34.94(11) . 2_766
Si9 Si13 C25 K4 83.89(7) . 2_766
C26 Si13 C27 K4 150.81(11) . 2_766
C25 Si13 C27 K4 35.38(12) . 2_766
Si9 Si13 C27 K4 -83.39(7) . 2_766
C37 O3 C38 C39 -176.9(3) . .
C42 O3 C38 C39 -43.9(8) . .
K4 O3 C38 C39 15.6(5) . .
C40 O4 C39 C38 -94.9(4) . .
C41 O4 C39 C38 -39.4(5) . .
K4 O4 C39 C38 80.8(3) . .
O3 C38 C39 O4 -69.5(5) . .
C40 O4 C41 C42 177.8(6) . .
C39 O4 C41 C42 43.2(6) . .
K4 O4 C41 C42 -25.2(7) . .
C37 O3 C42 C41 103.6(6) . .
C38 O3 C42 C41 45.8(8) . .
K4 O3 C42 C41 -81.9(7) . .
O4 C41 C42 O3 74.8(8) . .

loop_
_platon_squeeze_void_nr
_platon_squeeze_void_average_x
_platon_squeeze_void_average_y
_platon_squeeze_void_average_z
_platon_squeeze_void_volume
_platon_squeeze_void_count_electrons
_platon_squeeze_void_content
1 0.117 0.528 0.875 7 0 ' '
2 0.461 -0.003 0.596 21 1 ' '
3 0.464 0.476 0.849 19 0 ' '
4 0.539 0.003 0.404 21 1 ' '
5 0.536 0.524 0.151 19 0 ' '
6 0.883 0.472 0.125 7 0 ' '
